data_7718058
loop_
_publ_author_name
'Scattolin, Thomas'
'Cavarzerani, Enrico'
'Alessi, Dario'
'Mauceri, Matteo'
'Botter, Eleonora'
'Tonon, Giovanni'
'Caligiuri, Isabella'
'Repetto, Ombretta'
'Kamensek, Urska'
'Brezar, Simona Kranjc'
'Dalla Pozza, Maria'
'Palazzolo, Stefano'
'Cemazar, Maja'
'Canzonieri, Vincenzo'
'Demitri, Nicola'
'Nolan, Steven P.'
'Gasser, Gilles'
'Visentin, Fabiano'
'Rizzolio, Flavio'

_publ_section_title
;
 Unlocking the potential of organopalladium complexes for high-grade
 serous ovarian cancer therapy.
;
_journal_issue 11
_journal_name_full 'Dalton transactions (Cambridge, England : 2003)'
_journal_page_first 4685
_journal_page_last 4696
_journal_paper_doi 10.1039/d5dt00194c
_journal_volume 54
_journal_year 2025
_chemical_formula_moiety 'C33 H34 Cl O4 P2 Pd, C H Cl3'
_chemical_formula_sum 'C34 H34 Cl4 O4 P2 Pd'
_chemical_formula_weight 816.75
_space_group_crystal_system orthorhombic
_space_group_IT_number 33
_space_group_name_Hall 'P 2c -2n'
_space_group_name_H-M_alt 'P n a 21'
_atom_sites_solution_hydrogens geom
_atom_sites_solution_primary direct
_atom_sites_solution_secondary difmap
_audit_creation_method SHELXL-2018/3
_audit_update_record
;
2024-03-27 deposited with the CCDC.	2025-02-14 downloaded from the CCDC.
;
_cell_angle_alpha 90
_cell_angle_beta 90
_cell_angle_gamma 90
_cell_formula_units_Z 4
_cell_length_a 18.056(4)
_cell_length_b 20.810(4)
_cell_length_c 9.539(2)
_cell_measurement_reflns_used 33717
_cell_measurement_temperature 100(2)
_cell_measurement_theta_max 31.072
_cell_measurement_theta_min 1.302
_cell_volume 3584.2(13)
_computing_cell_refinement 'XDS (Kabsch, 2010)'
_computing_data_collection 'Elettra XRD2 Data Collection SW'
_computing_data_reduction 'XDS (Kabsch, 2010)'
_computing_molecular_graphics 'Ortep3 for Windows - Coot'
_computing_publication_material 'enCIFer - publCIF'
_computing_structure_refinement 'SHELXL-2018/3 (Sheldrick, 2015)'
_computing_structure_solution 'SHELXT (Sheldrick, 2015)'
_diffrn_ambient_temperature 100(2)
_diffrn_measured_fraction_theta_full 0.995
_diffrn_measured_fraction_theta_max 0.932
_diffrn_measurement_device_type
;
'Arinax MD2s Goniometer, Pilatus 6M detector'
;
_diffrn_measurement_method 'Rotating crystal'
_diffrn_radiation_type Synchrotron
_diffrn_radiation_wavelength 0.620
_diffrn_reflns_av_R_equivalents 0.0447
_diffrn_reflns_av_unetI/netI 0.0441
_diffrn_reflns_Laue_measured_fraction_full 0.995
_diffrn_reflns_Laue_measured_fraction_max 0.932
_diffrn_reflns_limit_h_max 28
_diffrn_reflns_limit_h_min -30
_diffrn_reflns_limit_k_max 31
_diffrn_reflns_limit_k_min -32
_diffrn_reflns_limit_l_max 15
_diffrn_reflns_limit_l_min -15
_diffrn_reflns_number 44667
_diffrn_reflns_point_group_measured_fraction_full 0.986
_diffrn_reflns_point_group_measured_fraction_max 0.889
_diffrn_reflns_theta_full 21.835
_diffrn_reflns_theta_max 31.072
_diffrn_reflns_theta_min 1.302
_diffrn_source 'Elettra Synchrotron - XRD2 BL'
_diffrn_standards_decay_% 0
_diffrn_standards_interval_count 0
_diffrn_standards_number 0
_exptl_absorpt_coefficient_mu 0.639
_exptl_absorpt_correction_type none
_exptl_crystal_colour 'Pale yellow'
_exptl_crystal_density_diffrn 1.514
_exptl_crystal_description 'Thick rods'
_exptl_crystal_F_000 1656
_exptl_crystal_size_max 0.100
_exptl_crystal_size_mid 0.050
_exptl_crystal_size_min 0.020
_refine_diff_density_max 1.095
_refine_diff_density_min -0.736
_refine_diff_density_rms 0.082
_refine_ls_abs_structure_details
;
 Flack x determined using 6666 quotients [(I+)-(I-)]/[(I+)+(I-)]
 (Parsons, Flack and Wagner, Acta Cryst. B69 (2013) 249-259).
;
_refine_ls_abs_structure_Flack 0.048(9)
_refine_ls_extinction_coef 0.0202(8)
_refine_ls_extinction_expression Fc^*^=kFc[1+0.001xFc^2^\l^3^/sin(2\q)]^-1/4^
_refine_ls_extinction_method 'SHELXL-2018/3 (Sheldrick 2018)'
_refine_ls_goodness_of_fit_ref 1.026
_refine_ls_hydrogen_treatment constr
_refine_ls_matrix_type full
_refine_ls_number_parameters 410
_refine_ls_number_reflns 15398
_refine_ls_number_restraints 1
_refine_ls_restrained_S_all 1.026
_refine_ls_R_factor_all 0.0304
_refine_ls_R_factor_gt 0.0298
_refine_ls_shift/su_max 0.002
_refine_ls_shift/su_mean 0.000
_refine_ls_structure_factor_coef Fsqd
_refine_ls_weighting_details 'w=1/[\s^2^(Fo^2^)+(0.0403P)^2^+0.7365P] where P=(Fo^2^+2Fc^2^)/3'
_refine_ls_weighting_scheme calc
_refine_ls_wR_factor_gt 0.0794
_refine_ls_wR_factor_ref 0.0802
_reflns_Friedel_coverage 0.822
_reflns_Friedel_fraction_full 0.976
_reflns_Friedel_fraction_max 0.842
_reflns_number_gt 15089
_reflns_number_total 15398
_reflns_threshold_expression 'I > 2\s(I)'
_cod_data_source_file d5dt00194c2.cif
_cod_data_source_block DA20
_cod_depositor_comments 'Adding full bibliography for 7718057--7718061.cif.'
_cod_original_cell_volume 3584.2(12)
_cod_database_code 7718058
_shelx_shelxl_version_number 2018/3
_shelx_space_group_comment
;
The symmetry employed for this shelxl refinement is uniquely defined
by the following loop, which should always be used as a source of
symmetry information in preference to the above space-group names.
They are only intended as comments.
;
_shelx_estimated_absorpt_t_min 0.939
_shelx_estimated_absorpt_t_max 0.987

loop_
_space_group_symop_operation_xyz
'x, y, z'
'-x, -y, z+1/2'
'x+1/2, -y+1/2, z'
'-x+1/2, y+1/2, z+1/2'

loop_
_atom_site_label
_atom_site_type_symbol
_atom_site_fract_x
_atom_site_fract_y
_atom_site_fract_z
_atom_site_U_iso_or_equiv
_atom_site_adp_type
_atom_site_occupancy
_atom_site_site_symmetry_order
_atom_site_calc_flag
_atom_site_refinement_flags_posn
_atom_site_refinement_flags_adp
_atom_site_refinement_flags_occupancy
_atom_site_disorder_assembly
_atom_site_disorder_group
Pd_1 Pd 0.34049(2) 0.30110(2) 0.50535(2) 0.02349(4) Uani 1 1 d . . . . .
Cl_4 Cl 0.28318(3) 0.21303(2) 0.39215(6) 0.03067(9) Uani 1 1 d . . . . .
C1_11 C 0.43825(14) 0.15223(13) 0.2338(3) 0.0385(4) Uani 1 1 d . . . . .
H1_11 H 0.396958 0.182896 0.254007 0.046 Uiso 1 1 calc R U . . .
Cl2_11 Cl 0.41998(6) 0.07933(4) 0.32129(12) 0.0621(2) Uani 1 1 d . . . . .
Cl1_11 Cl 0.52185(5) 0.18602(5) 0.29566(11) 0.05533(18) Uani 1 1 d . . . . .
Cl3_11 Cl 0.44346(6) 0.14057(4) 0.05236(9) 0.0593(2) Uani 1 1 d . . . . .
O5_2 O 0.29853(9) 0.41344(8) 0.05786(18) 0.0330(3) Uani 1 1 d . . . . .
O6_2 O 0.17805(10) 0.40905(9) 0.1157(2) 0.0367(3) Uani 1 1 d . . . . .
C9_2 C 0.25096(12) 0.40264(9) 0.1437(2) 0.0289(3) Uani 1 1 d . . . . .
C10_2 C 0.16084(16) 0.42799(18) -0.0263(3) 0.0458(6) Uani 1 1 d . . . . .
H10A_2 H 0.182326 0.470352 -0.045288 0.069 Uiso 1 1 calc R U . . .
H10B_2 H 0.106975 0.429993 -0.038181 0.069 Uiso 1 1 calc R U . . .
H10C_2 H 0.181537 0.396473 -0.091839 0.069 Uiso 1 1 calc R U . . .
C2_2 C 0.19967(13) 0.38158(13) 0.3920(3) 0.0371(4) Uani 1 1 d . . . . .
H2A_2 H 0.167477 0.344324 0.376615 0.056 Uiso 1 1 calc R U . . .
H2B_2 H 0.171178 0.421156 0.378056 0.056 Uiso 1 1 calc R U . . .
H2C_2 H 0.219070 0.380501 0.487882 0.056 Uiso 1 1 calc R U . . .
C3_2 C 0.26322(11) 0.37968(9) 0.2893(2) 0.0277(3) Uani 1 1 d . . . . .
C4_2 C 0.32860(11) 0.35296(9) 0.3229(2) 0.0265(3) Uani 1 1 d . . . . .
C11_2 C 0.39199(11) 0.34532(9) 0.2272(2) 0.0263(3) Uani 1 1 d . . . . .
C12_2 C 0.51040(12) 0.38488(12) 0.1644(3) 0.0355(4) Uani 1 1 d . . . . .
H12A_2 H 0.528378 0.340975 0.179313 0.053 Uiso 1 1 calc R U . . .
H12B_2 H 0.547288 0.415560 0.199048 0.053 Uiso 1 1 calc R U . . .
H12C_2 H 0.502206 0.392025 0.064038 0.053 Uiso 1 1 calc R U . . .
O8_2 O 0.44146(9) 0.39387(7) 0.23942(18) 0.0304(3) Uani 1 1 d . . . . .
O7_2 O 0.40455(11) 0.29797(8) 0.15627(19) 0.0317(3) Uani 1 1 d . . . . .
P1_3 P 0.39495(3) 0.38282(2) 0.61660(6) 0.02484(8) Uani 1 1 d . . . . .
C1_3 C 0.39807(12) 0.36390(10) 0.8047(2) 0.0292(3) Uani 1 1 d . . . . .
H1A_3 H 0.435867 0.390790 0.851753 0.035 Uiso 1 1 calc R U . . .
H1B_3 H 0.349389 0.372869 0.848301 0.035 Uiso 1 1 calc R U . . .
C11_3 C 0.49242(11) 0.39039(9) 0.5726(2) 0.0273(3) Uani 1 1 d . . . . .
C12_3 C 0.53288(13) 0.44384(11) 0.6157(3) 0.0370(4) Uani 1 1 d . . . . .
H12_3 H 0.508623 0.478127 0.662739 0.044 Uiso 1 1 calc R U . . .
C13_3 C 0.60871(13) 0.44729(13) 0.5901(4) 0.0428(5) Uani 1 1 d . . . . .
H13_3 H 0.636079 0.483978 0.618941 0.051 Uiso 1 1 calc R U . . .
C14_3 C 0.64410(12) 0.39692(13) 0.5224(3) 0.0392(5) Uani 1 1 d . . . . .
H14_3 H 0.695847 0.399117 0.505119 0.047 Uiso 1 1 calc R U . . .
C15_3 C 0.60400(12) 0.34294(12) 0.4795(3) 0.0358(4) Uani 1 1 d . . . . .
H15_3 H 0.628537 0.308303 0.434268 0.043 Uiso 1 1 calc R U . . .
C16_3 C 0.52789(10) 0.34006(9) 0.5034(3) 0.0301(3) Uani 1 1 d . . . . .
H16_3 H 0.500260 0.303882 0.472478 0.036 Uiso 1 1 calc R U . . .
C17_3 C 0.35536(11) 0.46245(9) 0.6023(2) 0.0289(3) Uani 1 1 d . . . . .
C18_3 C 0.36677(13) 0.49776(10) 0.4796(2) 0.0340(4) Uani 1 1 d . . . . .
H18_3 H 0.396676 0.480669 0.406603 0.041 Uiso 1 1 calc R U . . .
C19_3 C 0.33436(16) 0.55782(13) 0.4644(3) 0.0412(5) Uani 1 1 d . . . . .
H19_3 H 0.342279 0.582023 0.381294 0.049 Uiso 1 1 calc R U . . .
C20_3 C 0.29000(16) 0.58268(12) 0.5718(4) 0.0456(6) Uani 1 1 d . . . . .
H20_3 H 0.266924 0.623359 0.560221 0.055 Uiso 1 1 calc R U . . .
C21_3 C 0.27954(17) 0.54882(14) 0.6935(4) 0.0455(6) Uani 1 1 d . . . . .
H21_3 H 0.250073 0.566561 0.766416 0.055 Uiso 1 1 calc R U . . .
C22_3 C 0.31206(14) 0.48818(12) 0.7111(3) 0.0379(4) Uani 1 1 d . . . . .
H22_3 H 0.304919 0.464772 0.795527 0.046 Uiso 1 1 calc R U . . .
P2_3 P 0.35034(3) 0.24765(2) 0.71606(6) 0.02527(9) Uani 1 1 d . . . . .
C6_3 C 0.41751(12) 0.29259(10) 0.8213(2) 0.0281(3) Uani 1 1 d . . . . .
H6A_3 H 0.414248 0.279666 0.921037 0.034 Uiso 1 1 calc R U . . .
H6B_3 H 0.468486 0.284271 0.787704 0.034 Uiso 1 1 calc R U . . .
C23_3 C 0.37810(14) 0.16448(10) 0.7190(2) 0.0327(4) Uani 1 1 d . . . . .
C24_3 C 0.44991(16) 0.14732(14) 0.6850(4) 0.0467(6) Uani 1 1 d . . . . .
H24_3 H 0.484738 0.179385 0.658917 0.056 Uiso 1 1 calc R U . . .
C25_3 C 0.47126(19) 0.08247(16) 0.6890(5) 0.0559(8) Uani 1 1 d . . . . .
H25_3 H 0.520857 0.070769 0.667758 0.067 Uiso 1 1 calc R U . . .
C26_3 C 0.4204(2) 0.03583(15) 0.7238(4) 0.0556(8) Uani 1 1 d . . . . .
H26_3 H 0.435259 -0.007936 0.727865 0.067 Uiso 1 1 calc R U . . .
C27_3 C 0.3483(2) 0.05235(15) 0.7525(5) 0.0583(9) Uani 1 1 d . . . . .
H27_3 H 0.312864 0.019935 0.772896 0.070 Uiso 1 1 calc R U . . .
C28_3 C 0.3275(2) 0.11637(13) 0.7518(4) 0.0458(6) Uani 1 1 d . . . . .
H28_3 H 0.277921 0.127634 0.774027 0.055 Uiso 1 1 calc R U . . .
C29_3 C 0.26362(12) 0.25119(10) 0.8138(2) 0.0290(3) Uani 1 1 d . . . . .
C30_3 C 0.26151(12) 0.25288(10) 0.9597(2) 0.0298(3) Uani 1 1 d . . . . .
H30_3 H 0.306317 0.252661 1.011879 0.036 Uiso 1 1 calc R U . . .
C31_3 C 0.19340(13) 0.25490(11) 1.0293(2) 0.0344(4) Uani 1 1 d . . . . .
H31_3 H 0.191967 0.256604 1.128768 0.041 Uiso 1 1 calc R U . . .
C32_3 C 0.12777(15) 0.25441(16) 0.9531(3) 0.0446(5) Uani 1 1 d . . . . .
H32_3 H 0.081455 0.255624 1.000226 0.054 Uiso 1 1 calc R U . . .
C33_3 C 0.13026(16) 0.2521(2) 0.8075(3) 0.0548(8) Uani 1 1 d . . . . .
H33_3 H 0.085467 0.251150 0.755283 0.066 Uiso 1 1 calc R U . . .
C34_3 C 0.19775(14) 0.25131(17) 0.7379(3) 0.0443(6) Uani 1 1 d . . . . .
H34_3 H 0.199012 0.250829 0.638340 0.053 Uiso 1 1 calc R U . . .

loop_
_atom_site_aniso_label
_atom_site_aniso_U_11
_atom_site_aniso_U_22
_atom_site_aniso_U_33
_atom_site_aniso_U_23
_atom_site_aniso_U_13
_atom_site_aniso_U_12
Pd_1 0.02520(6) 0.02441(6) 0.02087(6) -0.00017(5) 0.00013(5) -0.00279(3)
Cl_4 0.0341(2) 0.03025(18) 0.02770(19) -0.00217(16) 0.00017(17) -0.00827(16)
C1_11 0.0390(10) 0.0390(11) 0.0377(11) 0.0004(9) -0.0025(9) 0.0048(8)
Cl2_11 0.0683(5) 0.0467(4) 0.0713(6) 0.0177(4) 0.0033(4) 0.0035(3)
Cl1_11 0.0442(3) 0.0640(4) 0.0578(5) -0.0035(4) -0.0107(3) 0.0002(3)
Cl3_11 0.0835(6) 0.0561(4) 0.0382(3) -0.0085(3) -0.0053(4) 0.0049(4)
O5_2 0.0363(7) 0.0346(7) 0.0280(6) 0.0030(5) 0.0001(6) -0.0038(6)
O6_2 0.0351(7) 0.0432(8) 0.0318(7) 0.0036(7) -0.0037(7) 0.0041(6)
C9_2 0.0326(8) 0.0264(7) 0.0278(8) -0.0001(6) -0.0020(7) -0.0012(6)
C10_2 0.0452(13) 0.0573(17) 0.0347(12) 0.0089(10) -0.0073(9) 0.0071(10)
C2_2 0.0318(9) 0.0482(12) 0.0313(9) 0.0039(9) 0.0029(8) 0.0028(8)
C3_2 0.0300(7) 0.0285(7) 0.0245(7) 0.0004(6) 0.0000(6) -0.0023(6)
C4_2 0.0294(7) 0.0274(7) 0.0226(7) -0.0010(6) -0.0010(6) -0.0031(6)
C11_2 0.0293(7) 0.0278(8) 0.0219(7) 0.0010(6) -0.0010(6) -0.0023(6)
C12_2 0.0297(8) 0.0438(11) 0.0330(9) 0.0029(8) 0.0051(8) -0.0041(7)
O8_2 0.0293(6) 0.0315(6) 0.0304(7) 0.0007(5) 0.0010(5) -0.0043(5)
O7_2 0.0374(8) 0.0317(7) 0.0259(7) -0.0034(5) 0.0019(6) -0.0009(5)
P1_3 0.02661(18) 0.02423(18) 0.02369(18) -0.00138(15) -0.00029(16) -0.00150(14)
C1_3 0.0340(8) 0.0294(8) 0.0241(7) -0.0023(6) -0.0012(7) -0.0030(6)
C11_3 0.0279(7) 0.0264(7) 0.0276(8) 0.0005(6) -0.0021(6) -0.0024(6)
C12_3 0.0311(8) 0.0295(8) 0.0504(13) -0.0042(9) -0.0019(9) -0.0039(7)
C13_3 0.0315(9) 0.0389(11) 0.0579(16) -0.0014(10) -0.0020(10) -0.0093(8)
C14_3 0.0271(7) 0.0470(11) 0.0435(14) 0.0047(10) 0.0010(9) -0.0036(7)
C15_3 0.0291(8) 0.0443(11) 0.0339(11) -0.0008(8) 0.0000(7) 0.0026(7)
C16_3 0.0282(6) 0.0322(7) 0.0299(7) -0.0015(8) -0.0003(8) 0.0008(5)
C17_3 0.0293(7) 0.0262(7) 0.0313(9) -0.0026(6) -0.0015(7) 0.0005(6)
C18_3 0.0385(9) 0.0274(8) 0.0360(11) 0.0023(6) -0.0040(8) 0.0007(7)
C19_3 0.0480(12) 0.0301(10) 0.0455(13) 0.0054(9) -0.0079(10) 0.0027(8)
C20_3 0.0480(13) 0.0310(10) 0.0578(16) -0.0011(10) -0.0078(12) 0.0095(9)
C21_3 0.0482(13) 0.0375(11) 0.0507(15) -0.0051(10) 0.0023(12) 0.0120(10)
C22_3 0.0417(11) 0.0341(10) 0.0380(11) -0.0023(8) 0.0039(10) 0.0074(8)
P2_3 0.02734(18) 0.0259(2) 0.0226(2) 0.00057(16) 0.00009(17) -0.00202(15)
C6_3 0.0286(8) 0.0308(8) 0.0249(8) 0.0008(6) -0.0013(7) -0.0019(6)
C23_3 0.0408(9) 0.0291(8) 0.0281(8) -0.0019(7) -0.0038(8) 0.0008(7)
C24_3 0.0404(11) 0.0409(12) 0.0590(18) -0.0081(11) 0.0006(12) 0.0072(9)
C25_3 0.0505(15) 0.0481(15) 0.069(2) -0.0128(14) -0.0094(15) 0.0158(12)
C26_3 0.071(2) 0.0364(12) 0.0589(18) -0.0050(12) -0.0104(17) 0.0112(12)
C27_3 0.075(2) 0.0284(11) 0.071(2) -0.0023(12) 0.0073(18) -0.0021(11)
C28_3 0.0588(15) 0.0288(10) 0.0497(15) -0.0014(9) 0.0035(13) -0.0041(10)
C29_3 0.0295(8) 0.0320(8) 0.0256(8) 0.0002(6) 0.0020(7) -0.0043(6)
C30_3 0.0339(9) 0.0306(8) 0.0250(7) 0.0000(6) 0.0011(7) -0.0040(6)
C31_3 0.0398(9) 0.0344(9) 0.0291(10) -0.0010(7) 0.0068(8) -0.0037(7)
C32_3 0.0339(10) 0.0586(16) 0.0413(12) 0.0016(11) 0.0092(10) -0.0013(10)
C33_3 0.0300(10) 0.097(3) 0.0372(13) 0.0029(15) -0.0009(10) -0.0072(12)
C34_3 0.0312(9) 0.0716(18) 0.0301(10) 0.0013(11) 0.0001(8) -0.0065(10)

loop_
_atom_type_symbol
_atom_type_description
_atom_type_scat_dispersion_real
_atom_type_scat_dispersion_imag
_atom_type_scat_source
C C 0.0020 0.0012 'International Tables Vol C Tables 4.2.6.8 and 6.1.1.4'
H H 0.0000 0.0000 'International Tables Vol C Tables 4.2.6.8 and 6.1.1.4'
O O 0.0077 0.0045 'International Tables Vol C Tables 4.2.6.8 and 6.1.1.4'
Cl Cl 0.1198 0.1216 'International Tables Vol C Tables 4.2.6.8 and 6.1.1.4'
Pd Pd -1.3766 0.7904 'International Tables Vol C Tables 4.2.6.8 and 6.1.1.4'
P P 0.0809 0.0720 'International Tables Vol C Tables 4.2.6.8 and 6.1.1.4'

loop_
_geom_angle_atom_site_label_1
_geom_angle_atom_site_label_2
_geom_angle_atom_site_label_3
_geom_angle
_geom_angle_site_symmetry_1
_geom_angle_site_symmetry_3
_geom_angle_publ_flag
C4_2 Pd_1 P1_3 92.78(6) . . ?
C4_2 Pd_1 P2_3 176.77(6) . . ?
P1_3 Pd_1 P2_3 85.36(2) . . ?
C4_2 Pd_1 Cl_4 88.55(6) . . ?
P1_3 Pd_1 Cl_4 178.67(2) . . ?
P2_3 Pd_1 Cl_4 93.32(2) . . ?
Cl3_11 C1_11 Cl2_11 111.03(15) . . ?
Cl3_11 C1_11 Cl1_11 109.83(16) . . ?
Cl2_11 C1_11 Cl1_11 110.16(15) . . ?
Cl3_11 C1_11 H1_11 108.6 . . ?
Cl2_11 C1_11 H1_11 108.6 . . ?
Cl1_11 C1_11 H1_11 108.6 . . ?
C9_2 O6_2 C10_2 115.0(2) . . ?
O5_2 C9_2 O6_2 122.7(2) . . ?
O5_2 C9_2 C3_2 126.0(2) . . ?
O6_2 C9_2 C3_2 111.24(18) . . ?
O6_2 C10_2 H10A_2 109.5 . . ?
O6_2 C10_2 H10B_2 109.5 . . ?
H10A_2 C10_2 H10B_2 109.5 . . ?
O6_2 C10_2 H10C_2 109.5 . . ?
H10A_2 C10_2 H10C_2 109.5 . . ?
H10B_2 C10_2 H10C_2 109.5 . . ?
C3_2 C2_2 H2A_2 109.5 . . ?
C3_2 C2_2 H2B_2 109.5 . . ?
H2A_2 C2_2 H2B_2 109.5 . . ?
C3_2 C2_2 H2C_2 109.5 . . ?
H2A_2 C2_2 H2C_2 109.5 . . ?
H2B_2 C2_2 H2C_2 109.5 . . ?
C4_2 C3_2 C9_2 119.14(18) . . ?
C4_2 C3_2 C2_2 121.62(19) . . ?
C9_2 C3_2 C2_2 119.01(18) . . ?
C3_2 C4_2 C11_2 125.41(19) . . ?
C3_2 C4_2 Pd_1 120.67(15) . . ?
C11_2 C4_2 Pd_1 112.74(14) . . ?
O7_2 C11_2 O8_2 121.98(19) . . ?
O7_2 C11_2 C4_2 125.25(18) . . ?
O8_2 C11_2 C4_2 112.24(17) . . ?
O8_2 C12_2 H12A_2 109.5 . . ?
O8_2 C12_2 H12B_2 109.5 . . ?
H12A_2 C12_2 H12B_2 109.5 . . ?
O8_2 C12_2 H12C_2 109.5 . . ?
H12A_2 C12_2 H12C_2 109.5 . . ?
H12B_2 C12_2 H12C_2 109.5 . . ?
C11_2 O8_2 C12_2 115.35(17) . . ?
C17_3 P1_3 C11_3 106.62(9) . . ?
C17_3 P1_3 C1_3 106.36(10) . . ?
C11_3 P1_3 C1_3 102.39(10) . . ?
C17_3 P1_3 Pd_1 119.18(7) . . ?
C11_3 P1_3 Pd_1 112.52(7) . . ?
C1_3 P1_3 Pd_1 108.32(7) . . ?
C6_3 C1_3 P1_3 108.38(14) . . ?
C6_3 C1_3 H1A_3 110.0 . . ?
P1_3 C1_3 H1A_3 110.0 . . ?
C6_3 C1_3 H1B_3 110.0 . . ?
P1_3 C1_3 H1B_3 110.0 . . ?
H1A_3 C1_3 H1B_3 108.4 . . ?
C12_3 C11_3 C16_3 119.92(19) . . ?
C12_3 C11_3 P1_3 120.62(17) . . ?
C16_3 C11_3 P1_3 119.32(14) . . ?
C13_3 C12_3 C11_3 120.4(2) . . ?
C13_3 C12_3 H12_3 119.8 . . ?
C11_3 C12_3 H12_3 119.8 . . ?
C14_3 C13_3 C12_3 119.7(2) . . ?
C14_3 C13_3 H13_3 120.2 . . ?
C12_3 C13_3 H13_3 120.2 . . ?
C13_3 C14_3 C15_3 120.3(2) . . ?
C13_3 C14_3 H14_3 119.8 . . ?
C15_3 C14_3 H14_3 119.8 . . ?
C16_3 C15_3 C14_3 119.8(2) . . ?
C16_3 C15_3 H15_3 120.1 . . ?
C14_3 C15_3 H15_3 120.1 . . ?
C11_3 C16_3 C15_3 119.85(19) . . ?
C11_3 C16_3 H16_3 120.1 . . ?
C15_3 C16_3 H16_3 120.1 . . ?
C18_3 C17_3 C22_3 120.0(2) . . ?
C18_3 C17_3 P1_3 119.09(17) . . ?
C22_3 C17_3 P1_3 120.88(18) . . ?
C19_3 C18_3 C17_3 119.9(2) . . ?
C19_3 C18_3 H18_3 120.0 . . ?
C17_3 C18_3 H18_3 120.0 . . ?
C18_3 C19_3 C20_3 119.9(3) . . ?
C18_3 C19_3 H19_3 120.1 . . ?
C20_3 C19_3 H19_3 120.1 . . ?
C21_3 C20_3 C19_3 120.6(2) . . ?
C21_3 C20_3 H20_3 119.7 . . ?
C19_3 C20_3 H20_3 119.7 . . ?
C20_3 C21_3 C22_3 120.4(3) . . ?
C20_3 C21_3 H21_3 119.8 . . ?
C22_3 C21_3 H21_3 119.8 . . ?
C21_3 C22_3 C17_3 119.2(3) . . ?
C21_3 C22_3 H22_3 120.4 . . ?
C17_3 C22_3 H22_3 120.4 . . ?
C23_3 P2_3 C29_3 105.65(10) . . ?
C23_3 P2_3 C6_3 107.33(11) . . ?
C29_3 P2_3 C6_3 105.52(10) . . ?
C23_3 P2_3 Pd_1 119.90(8) . . ?
C29_3 P2_3 Pd_1 111.11(7) . . ?
C6_3 P2_3 Pd_1 106.44(7) . . ?
C1_3 C6_3 P2_3 106.61(14) . . ?
C1_3 C6_3 H6A_3 110.4 . . ?
P2_3 C6_3 H6A_3 110.4 . . ?
C1_3 C6_3 H6B_3 110.4 . . ?
P2_3 C6_3 H6B_3 110.4 . . ?
H6A_3 C6_3 H6B_3 108.6 . . ?
C24_3 C23_3 C28_3 118.8(2) . . ?
C24_3 C23_3 P2_3 120.3(2) . . ?
C28_3 C23_3 P2_3 120.8(2) . . ?
C23_3 C24_3 C25_3 119.9(3) . . ?
C23_3 C24_3 H24_3 120.0 . . ?
C25_3 C24_3 H24_3 120.0 . . ?
C26_3 C25_3 C24_3 120.1(3) . . ?
C26_3 C25_3 H25_3 119.9 . . ?
C24_3 C25_3 H25_3 119.9 . . ?
C27_3 C26_3 C25_3 120.2(3) . . ?
C27_3 C26_3 H26_3 119.9 . . ?
C25_3 C26_3 H26_3 119.9 . . ?
C26_3 C27_3 C28_3 119.8(3) . . ?
C26_3 C27_3 H27_3 120.1 . . ?
C28_3 C27_3 H27_3 120.1 . . ?
C27_3 C28_3 C23_3 121.1(3) . . ?
C27_3 C28_3 H28_3 119.5 . . ?
C23_3 C28_3 H28_3 119.5 . . ?
C30_3 C29_3 C34_3 119.7(2) . . ?
C30_3 C29_3 P2_3 122.38(18) . . ?
C34_3 C29_3 P2_3 117.87(17) . . ?
C29_3 C30_3 C31_3 120.0(2) . . ?
C29_3 C30_3 H30_3 120.0 . . ?
C31_3 C30_3 H30_3 120.0 . . ?
C32_3 C31_3 C30_3 120.1(2) . . ?
C32_3 C31_3 H31_3 120.0 . . ?
C30_3 C31_3 H31_3 120.0 . . ?
C33_3 C32_3 C31_3 119.7(2) . . ?
C33_3 C32_3 H32_3 120.2 . . ?
C31_3 C32_3 H32_3 120.2 . . ?
C34_3 C33_3 C32_3 120.4(3) . . ?
C34_3 C33_3 H33_3 119.8 . . ?
C32_3 C33_3 H33_3 119.8 . . ?
C33_3 C34_3 C29_3 120.1(3) . . ?
C33_3 C34_3 H34_3 120.0 . . ?
C29_3 C34_3 H34_3 120.0 . . ?

loop_
_geom_bond_atom_site_label_1
_geom_bond_atom_site_label_2
_geom_bond_distance
_geom_bond_site_symmetry_2
_geom_bond_publ_flag
Pd_1 C4_2 2.059(2) . ?
Pd_1 P1_3 2.2328(6) . ?
Pd_1 P2_3 2.3041(7) . ?
Pd_1 Cl_4 2.3655(6) . ?
C1_11 Cl3_11 1.751(3) . ?
C1_11 Cl2_11 1.762(3) . ?
C1_11 Cl1_11 1.767(3) . ?
C1_11 H1_11 1.0000 . ?
O5_2 C9_2 1.208(3) . ?
O6_2 C9_2 1.350(3) . ?
O6_2 C10_2 1.444(3) . ?
C9_2 C3_2 1.486(3) . ?
C10_2 H10A_2 0.9800 . ?
C10_2 H10B_2 0.9800 . ?
C10_2 H10C_2 0.9800 . ?
C2_2 C3_2 1.509(3) . ?
C2_2 H2A_2 0.9800 . ?
C2_2 H2B_2 0.9800 . ?
C2_2 H2C_2 0.9800 . ?
C3_2 C4_2 1.344(3) . ?
C4_2 C11_2 1.473(3) . ?
C11_2 O7_2 1.216(3) . ?
C11_2 O8_2 1.354(2) . ?
C12_2 O8_2 1.448(3) . ?
C12_2 H12A_2 0.9800 . ?
C12_2 H12B_2 0.9800 . ?
C12_2 H12C_2 0.9800 . ?
P1_3 C17_3 1.810(2) . ?
P1_3 C11_3 1.816(2) . ?
P1_3 C1_3 1.838(2) . ?
C1_3 C6_3 1.533(3) . ?
C1_3 H1A_3 0.9900 . ?
C1_3 H1B_3 0.9900 . ?
C11_3 C12_3 1.393(3) . ?
C11_3 C16_3 1.394(3) . ?
C12_3 C13_3 1.392(3) . ?
C12_3 H12_3 0.9500 . ?
C13_3 C14_3 1.387(4) . ?
C13_3 H13_3 0.9500 . ?
C14_3 C15_3 1.398(4) . ?
C14_3 H14_3 0.9500 . ?
C15_3 C16_3 1.394(3) . ?
C15_3 H15_3 0.9500 . ?
C16_3 H16_3 0.9500 . ?
C17_3 C18_3 1.398(3) . ?
C17_3 C22_3 1.405(3) . ?
C18_3 C19_3 1.388(3) . ?
C18_3 H18_3 0.9500 . ?
C19_3 C20_3 1.399(5) . ?
C19_3 H19_3 0.9500 . ?
C20_3 C21_3 1.372(5) . ?
C20_3 H20_3 0.9500 . ?
C21_3 C22_3 1.402(4) . ?
C21_3 H21_3 0.9500 . ?
C22_3 H22_3 0.9500 . ?
P2_3 C23_3 1.802(2) . ?
P2_3 C29_3 1.824(2) . ?
P2_3 C6_3 1.832(2) . ?
C6_3 H6A_3 0.9900 . ?
C6_3 H6B_3 0.9900 . ?
C23_3 C24_3 1.383(4) . ?
C23_3 C28_3 1.391(4) . ?
C24_3 C25_3 1.404(4) . ?
C24_3 H24_3 0.9500 . ?
C25_3 C26_3 1.376(6) . ?
C25_3 H25_3 0.9500 . ?
C26_3 C27_3 1.375(5) . ?
C26_3 H26_3 0.9500 . ?
C27_3 C28_3 1.384(4) . ?
C27_3 H27_3 0.9500 . ?
C28_3 H28_3 0.9500 . ?
C29_3 C30_3 1.392(3) . ?
C29_3 C34_3 1.393(3) . ?
C30_3 C31_3 1.398(3) . ?
C30_3 H30_3 0.9500 . ?
C31_3 C32_3 1.390(4) . ?
C31_3 H31_3 0.9500 . ?
C32_3 C33_3 1.390(4) . ?
C32_3 H32_3 0.9500 . ?
C33_3 C34_3 1.388(4) . ?
C33_3 H33_3 0.9500 . ?
C34_3 H34_3 0.9500 . ?

loop_
_geom_torsion_atom_site_label_1
_geom_torsion_atom_site_label_2
_geom_torsion_atom_site_label_3
_geom_torsion_atom_site_label_4
_geom_torsion
_geom_torsion_site_symmetry_1
_geom_torsion_site_symmetry_2
_geom_torsion_site_symmetry_3
_geom_torsion_site_symmetry_4
_geom_torsion_publ_flag
C10_2 O6_2 C9_2 O5_2 1.8(3) . . . . ?
C10_2 O6_2 C9_2 C3_2 -176.9(2) . . . . ?
O5_2 C9_2 C3_2 C4_2 -17.9(3) . . . . ?
O6_2 C9_2 C3_2 C4_2 160.73(19) . . . . ?
O5_2 C9_2 C3_2 C2_2 167.5(2) . . . . ?
O6_2 C9_2 C3_2 C2_2 -13.9(3) . . . . ?
C9_2 C3_2 C4_2 C11_2 1.6(3) . . . . ?
C2_2 C3_2 C4_2 C11_2 176.0(2) . . . . ?
C9_2 C3_2 C4_2 Pd_1 -165.12(14) . . . . ?
C2_2 C3_2 C4_2 Pd_1 9.3(3) . . . . ?
C3_2 C4_2 C11_2 O7_2 -92.8(3) . . . . ?
Pd_1 C4_2 C11_2 O7_2 74.8(2) . . . . ?
C3_2 C4_2 C11_2 O8_2 95.5(2) . . . . ?
Pd_1 C4_2 C11_2 O8_2 -96.93(17) . . . . ?
O7_2 C11_2 O8_2 C12_2 -1.0(3) . . . . ?
C4_2 C11_2 O8_2 C12_2 171.09(18) . . . . ?
C17_3 P1_3 C1_3 C6_3 169.61(14) . . . . ?
C11_3 P1_3 C1_3 C6_3 -78.69(16) . . . . ?
Pd_1 P1_3 C1_3 C6_3 40.37(16) . . . . ?
C17_3 P1_3 C11_3 C12_3 38.3(2) . . . . ?
C1_3 P1_3 C11_3 C12_3 -73.2(2) . . . . ?
Pd_1 P1_3 C11_3 C12_3 170.69(18) . . . . ?
C17_3 P1_3 C11_3 C16_3 -146.12(18) . . . . ?
C1_3 P1_3 C11_3 C16_3 102.37(19) . . . . ?
Pd_1 P1_3 C11_3 C16_3 -13.7(2) . . . . ?
C16_3 C11_3 C12_3 C13_3 -0.1(4) . . . . ?
P1_3 C11_3 C12_3 C13_3 175.5(2) . . . . ?
C11_3 C12_3 C13_3 C14_3 -0.5(5) . . . . ?
C12_3 C13_3 C14_3 C15_3 0.2(5) . . . . ?
C13_3 C14_3 C15_3 C16_3 0.8(4) . . . . ?
C12_3 C11_3 C16_3 C15_3 1.1(4) . . . . ?
P1_3 C11_3 C16_3 C15_3 -174.59(18) . . . . ?
C14_3 C15_3 C16_3 C11_3 -1.4(4) . . . . ?
C11_3 P1_3 C17_3 C18_3 51.5(2) . . . . ?
C1_3 P1_3 C17_3 C18_3 160.24(17) . . . . ?
Pd_1 P1_3 C17_3 C18_3 -77.14(19) . . . . ?
C11_3 P1_3 C17_3 C22_3 -130.1(2) . . . . ?
C1_3 P1_3 C17_3 C22_3 -21.4(2) . . . . ?
Pd_1 P1_3 C17_3 C22_3 101.2(2) . . . . ?
C22_3 C17_3 C18_3 C19_3 -1.0(3) . . . . ?
P1_3 C17_3 C18_3 C19_3 177.40(19) . . . . ?
C17_3 C18_3 C19_3 C20_3 -0.4(4) . . . . ?
C18_3 C19_3 C20_3 C21_3 1.5(4) . . . . ?
C19_3 C20_3 C21_3 C22_3 -1.2(5) . . . . ?
C20_3 C21_3 C22_3 C17_3 -0.2(4) . . . . ?
C18_3 C17_3 C22_3 C21_3 1.3(4) . . . . ?
P1_3 C17_3 C22_3 C21_3 -177.1(2) . . . . ?
P1_3 C1_3 C6_3 P2_3 -53.85(17) . . . . ?
C23_3 P2_3 C6_3 C1_3 173.99(14) . . . . ?
C29_3 P2_3 C6_3 C1_3 -73.69(16) . . . . ?
Pd_1 P2_3 C6_3 C1_3 44.46(15) . . . . ?
C29_3 P2_3 C23_3 C24_3 -163.9(2) . . . . ?
C6_3 P2_3 C23_3 C24_3 -51.7(3) . . . . ?
Pd_1 P2_3 C23_3 C24_3 69.7(2) . . . . ?
C29_3 P2_3 C23_3 C28_3 17.7(3) . . . . ?
C6_3 P2_3 C23_3 C28_3 129.9(2) . . . . ?
Pd_1 P2_3 C23_3 C28_3 -108.6(2) . . . . ?
C28_3 C23_3 C24_3 C25_3 -2.3(5) . . . . ?
P2_3 C23_3 C24_3 C25_3 179.3(3) . . . . ?
C23_3 C24_3 C25_3 C26_3 1.4(6) . . . . ?
C24_3 C25_3 C26_3 C27_3 1.0(6) . . . . ?
C25_3 C26_3 C27_3 C28_3 -2.5(7) . . . . ?
C26_3 C27_3 C28_3 C23_3 1.6(6) . . . . ?
C24_3 C23_3 C28_3 C27_3 0.8(5) . . . . ?
P2_3 C23_3 C28_3 C27_3 179.2(3) . . . . ?
C23_3 P2_3 C29_3 C30_3 81.0(2) . . . . ?
C6_3 P2_3 C29_3 C30_3 -32.5(2) . . . . ?
Pd_1 P2_3 C29_3 C30_3 -147.51(17) . . . . ?
C23_3 P2_3 C29_3 C34_3 -98.2(2) . . . . ?
C6_3 P2_3 C29_3 C34_3 148.3(2) . . . . ?
Pd_1 P2_3 C29_3 C34_3 33.4(2) . . . . ?
C34_3 C29_3 C30_3 C31_3 -0.2(4) . . . . ?
P2_3 C29_3 C30_3 C31_3 -179.33(16) . . . . ?
C29_3 C30_3 C31_3 C32_3 0.8(4) . . . . ?
C30_3 C31_3 C32_3 C33_3 -0.2(5) . . . . ?
C31_3 C32_3 C33_3 C34_3 -0.9(6) . . . . ?
C32_3 C33_3 C34_3 C29_3 1.5(6) . . . . ?
C30_3 C29_3 C34_3 C33_3 -1.0(4) . . . . ?
P2_3 C29_3 C34_3 C33_3 178.2(3) . . . . ?
